data_2239698
loop_
_publ_author_name
'Xue, Ruiting'
'Kong, Lingmin'

_publ_section_title
;
 Bis(1,3-thiazol-2-aminium) hexachloridostannate(IV)
;
_journal_coeditor_code CV5462
_journal_issue 7
_journal_name_full 'Acta Crystallographica Section E'
_journal_page_first m269
_journal_paper_doi 10.1107/S1600536814014032
_journal_volume 70
_journal_year 2014
_chemical_formula_iupac '(C3 H5 N2 S)2 [Sn Cl6]'
_chemical_formula_moiety '2(C3 H5 N2 S +), Sn Cl6 2-'
_chemical_formula_sum 'C6 H10 Cl6 N4 S2 Sn'
_chemical_formula_weight 533.69
_chemical_name_systematic
;
Bis(1,3-thiazol-2-aminium) hexachloridostannate(IV)
;
_space_group_IT_number 14
_symmetry_cell_setting monoclinic
_symmetry_space_group_name_Hall '-P 2ybc'
_symmetry_space_group_name_H-M 'P 1 21/c 1'
_atom_sites_solution_hydrogens geom
_atom_sites_solution_primary direct
_atom_sites_solution_secondary difmap
_cell_angle_alpha 90.00
_cell_angle_beta 101.6290(10)
_cell_angle_gamma 90.00
_cell_formula_units_Z 2
_cell_length_a 7.9185(7)
_cell_length_b 8.6737(10)
_cell_length_c 12.8952(14)
_cell_measurement_reflns_used 2903
_cell_measurement_temperature 298(2)
_cell_measurement_theta_max 28.268
_cell_measurement_theta_min 2.626
_cell_volume 867.50(16)
_computing_cell_refinement 'SAINT (Bruker, 2007)'
_computing_data_collection 'SMART (Bruker, 2007)'
_computing_data_reduction 'SAINT (Bruker, 2007)'
_computing_molecular_graphics 'SHELXTL (Sheldrick, 2008)'
_computing_publication_material 'SHELXTL (Sheldrick, 2008)'
_computing_structure_refinement 'SHELXL97 (Sheldrick, 2008)'
_computing_structure_solution 'SHELXS97 (Sheldrick, 2008)'
_diffrn_ambient_temperature 298(2)
_diffrn_measured_fraction_theta_full 0.999
_diffrn_measured_fraction_theta_max 0.999
_diffrn_measurement_device_type 'Bruker SMART CCD area-detector'
_diffrn_measurement_method 'phi and omega scans'
_diffrn_radiation_monochromator graphite
_diffrn_radiation_source 'fine-focus sealed tube'
_diffrn_radiation_type MoK\a
_diffrn_radiation_wavelength 0.71073
_diffrn_reflns_av_R_equivalents 0.0393
_diffrn_reflns_av_sigmaI/netI 0.0380
_diffrn_reflns_limit_h_max 8
_diffrn_reflns_limit_h_min -9
_diffrn_reflns_limit_k_max 10
_diffrn_reflns_limit_k_min -10
_diffrn_reflns_limit_l_max 12
_diffrn_reflns_limit_l_min -15
_diffrn_reflns_number 4171
_diffrn_reflns_theta_full 25.02
_diffrn_reflns_theta_max 25.02
_diffrn_reflns_theta_min 2.63
_exptl_absorpt_coefficient_mu 2.627
_exptl_absorpt_correction_T_max 0.4196
_exptl_absorpt_correction_T_min 0.3979
_exptl_absorpt_correction_type multi-scan
_exptl_absorpt_process_details '(SADABS; Sheldrick, 1996)'
_exptl_crystal_colour yellow
_exptl_crystal_density_diffrn 2.043
_exptl_crystal_density_method 'not measured'
_exptl_crystal_description block
_exptl_crystal_F_000 516
_exptl_crystal_size_max 0.43
_exptl_crystal_size_mid 0.41
_exptl_crystal_size_min 0.40
_refine_diff_density_max 0.812
_refine_diff_density_min -0.518
_refine_ls_extinction_method none
_refine_ls_goodness_of_fit_ref 1.005
_refine_ls_hydrogen_treatment constr
_refine_ls_matrix_type full
_refine_ls_number_parameters 89
_refine_ls_number_reflns 1529
_refine_ls_number_restraints 0
_refine_ls_restrained_S_all 1.005
_refine_ls_R_factor_all 0.0359
_refine_ls_R_factor_gt 0.0289
_refine_ls_shift/su_max 0.006
_refine_ls_shift/su_mean 0.000
_refine_ls_structure_factor_coef Fsqd
_refine_ls_weighting_details 'calc w=1/[\s^2^(Fo^2^)+(0.0447P)^2^+0.6842P] where P=(Fo^2^+2Fc^2^)/3'
_refine_ls_weighting_scheme calc
_refine_ls_wR_factor_gt 0.0740
_refine_ls_wR_factor_ref 0.0815
_reflns_number_gt 1311
_reflns_number_total 1529
_reflns_threshold_expression I>2sigma(I)
_cod_data_source_file cv5462sup1.cf
_cod_data_source_block I
_cod_original_sg_symbol_H-M 'P 21/c  '
_cod_database_code 2239698
_cod_database_fobs_code 2239698

loop_
_symmetry_equiv_pos_as_xyz
'x, y, z'
'-x, y+1/2, -z+1/2'
'-x, -y, -z'
'x, -y-1/2, z-1/2'

loop_
_atom_site_type_symbol
_atom_site_label
_atom_site_fract_x
_atom_site_fract_y
_atom_site_fract_z
_atom_site_U_iso_or_equiv
_atom_site_adp_type
_atom_site_calc_flag
_atom_site_refinement_flags
_atom_site_occupancy
_atom_site_symmetry_multiplicity
Sn Sn1 0.5000 0.5000 0.5000 0.02834(16) Uani d S 1 2
S S1 1.05330(13) 0.99651(11) 0.36139(10) 0.0395(3) Uani d . 1 1
Cl Cl1 0.76310(12) 0.61913(12) 0.59476(8) 0.0430(3) Uani d . 1 1
Cl Cl2 0.40115(11) 0.75120(11) 0.42742(9) 0.0422(3) Uani d . 1 1
Cl Cl3 0.36409(13) 0.53966(14) 0.65020(9) 0.0438(3) Uani d . 1 1
N N1 0.7590(4) 0.8875(4) 0.3679(3) 0.0398(8) Uani d . 1 1
N N2 0.9732(4) 0.6990(4) 0.3846(3) 0.0474(9) Uani d . 1 1
H H2A 0.9521 0.6619 0.4451 0.071 Uiso calc R 1 1
H H2B 1.0858 0.6943 0.3858 0.071 Uiso calc R 1 1
H H2C 0.9167 0.6430 0.3308 0.071 Uiso calc R 1 1
C C1 0.9217(5) 0.8423(5) 0.3731(3) 0.0338(9) Uani d . 1 1
C C2 0.7362(5) 1.0453(6) 0.3548(4) 0.0445(10) Uani d . 1 1
H H2 0.6303 1.0939 0.3503 0.053 Uiso calc R 1 1
C C3 0.8803(5) 1.1204(5) 0.3493(3) 0.0421(10) Uani d . 1 1
H H3 0.8870 1.2264 0.3400 0.051 Uiso calc R 1 1

loop_
_atom_site_aniso_label
_atom_site_aniso_U_11
_atom_site_aniso_U_22
_atom_site_aniso_U_33
_atom_site_aniso_U_12
_atom_site_aniso_U_13
_atom_site_aniso_U_23
Sn1 0.0269(2) 0.0288(3) 0.0304(2) 0.00006(13) 0.00865(16) 0.00225(14)
S1 0.0343(5) 0.0390(7) 0.0467(7) -0.0025(4) 0.0117(5) 0.0049(5)
Cl1 0.0382(5) 0.0456(6) 0.0431(6) -0.0105(4) 0.0028(4) 0.0016(5)
Cl2 0.0375(5) 0.0338(6) 0.0569(7) 0.0046(4) 0.0136(4) 0.0113(5)
Cl3 0.0439(5) 0.0513(6) 0.0408(6) 0.0007(5) 0.0192(4) -0.0030(5)
N1 0.0332(16) 0.048(2) 0.0395(19) -0.0017(15) 0.0110(14) -0.0024(18)
N2 0.0449(19) 0.045(2) 0.056(2) -0.0028(16) 0.0174(17) -0.0019(19)
C1 0.038(2) 0.038(2) 0.028(2) -0.0007(17) 0.0108(16) -0.0004(18)
C2 0.040(2) 0.053(3) 0.040(2) 0.012(2) 0.0048(18) -0.003(3)
C3 0.045(2) 0.038(2) 0.044(2) 0.0062(18) 0.0099(19) 0.003(2)

loop_
_atom_type_symbol
_atom_type_description
_atom_type_scat_dispersion_real
_atom_type_scat_dispersion_imag
_atom_type_scat_source
C C 0.0033 0.0016 'International Tables Vol C Tables 4.2.6.8 and 6.1.1.4'
H H 0.0000 0.0000 'International Tables Vol C Tables 4.2.6.8 and 6.1.1.4'
N N 0.0061 0.0033 'International Tables Vol C Tables 4.2.6.8 and 6.1.1.4'
S S 0.1246 0.1234 'International Tables Vol C Tables 4.2.6.8 and 6.1.1.4'
Cl Cl 0.1484 0.1585 'International Tables Vol C Tables 4.2.6.8 and 6.1.1.4'
Sn Sn -0.6537 1.4246 'International Tables Vol C Tables 4.2.6.8 and 6.1.1.4'

loop_
_geom_angle_atom_site_label_1
_geom_angle_atom_site_label_2
_geom_angle_atom_site_label_3
_geom_angle_site_symmetry_1
_geom_angle_site_symmetry_3
_geom_angle
Cl3 Sn1 Cl3 3_666 . 180.0
Cl3 Sn1 Cl1 3_666 . 89.33(4)
Cl3 Sn1 Cl1 . . 90.67(4)
Cl3 Sn1 Cl1 3_666 3_666 90.67(4)
Cl3 Sn1 Cl1 . 3_666 89.33(4)
Cl1 Sn1 Cl1 . 3_666 180.0
Cl3 Sn1 Cl2 3_666 3_666 91.15(4)
Cl3 Sn1 Cl2 . 3_666 88.85(4)
Cl1 Sn1 Cl2 . 3_666 90.61(3)
Cl1 Sn1 Cl2 3_666 3_666 89.39(3)
Cl3 Sn1 Cl2 3_666 . 88.85(4)
Cl3 Sn1 Cl2 . . 91.15(4)
Cl1 Sn1 Cl2 . . 89.39(3)
Cl1 Sn1 Cl2 3_666 . 90.61(3)
Cl2 Sn1 Cl2 3_666 . 180.00(5)
C1 S1 C3 . . 90.5(2)
C1 N1 C2 . . 113.4(3)
C1 N2 H2A . . 109.5
C1 N2 H2B . . 109.5
H2A N2 H2B . . 109.5
C1 N2 H2C . . 109.5
H2A N2 H2C . . 109.5
H2B N2 H2C . . 109.5
N2 C1 N1 . . 124.1(4)
N2 C1 S1 . . 124.6(3)
N1 C1 S1 . . 111.3(3)
C3 C2 N1 . . 113.5(4)
C3 C2 H2 . . 123.3
N1 C2 H2 . . 123.3
C2 C3 S1 . . 111.4(4)
C2 C3 H3 . . 124.3
S1 C3 H3 . . 124.3

loop_
_geom_bond_atom_site_label_1
_geom_bond_atom_site_label_2
_geom_bond_site_symmetry_2
_geom_bond_distance
Sn1 Cl3 3_666 2.4224(10)
Sn1 Cl3 . 2.4224(10)
Sn1 Cl1 . 2.4238(9)
Sn1 Cl1 3_666 2.4238(9)
Sn1 Cl2 3_666 2.4374(10)
Sn1 Cl2 . 2.4374(10)
S1 C1 . 1.721(4)
S1 C3 . 1.723(4)
N1 C1 . 1.335(5)
N1 C2 . 1.387(6)
N2 C1 . 1.307(5)
N2 H2A . 0.8900
N2 H2B . 0.8900
N2 H2C . 0.8900
C2 C3 . 1.328(6)
C2 H2 . 0.9300
C3 H3 . 0.9300

loop_
_geom_hbond_atom_site_label_D
_geom_hbond_atom_site_label_H
_geom_hbond_atom_site_label_A
_geom_hbond_site_symmetry_A
_geom_hbond_distance_DH
_geom_hbond_distance_HA
_geom_hbond_distance_DA
_geom_hbond_angle_DHA
N2 H2A Cl1 . 0.89 2.70 3.522(4) 155.0
N2 H2C Cl3 3_666 0.89 2.78 3.337(4) 121.8
N2 H2B Cl2 1_655 0.89 2.50 3.353(4) 162.0
N2 H2C S1 2_745 0.89 2.84 3.595(4) 143.9
